data_7227408
loop_
_publ_author_name
'Xu, Guohong'
'Tang, Bei-bei'
'Hao, Liang'
'Liu, Gui-lei'
'Li, Hui'

_publ_section_title
;
 Ligand-dependent assembly of dinuclear, linear tetranuclear and
 one-dimensional Zn(ii) complexes with an aroylhydrazone Schiff base
;
_journal_issue 5
_journal_name_full CrystEngComm
_journal_page_first 781
_journal_paper_doi 10.1039/C6CE02292H
_journal_volume 19
_journal_year 2017
_chemical_formula_sum 'C50 H64 N8 O22 Zn4'
_chemical_formula_weight 1390.56
_chemical_name_systematic
; 
 ? 
;
_space_group_IT_number 2
_symmetry_cell_setting triclinic
_symmetry_space_group_name_Hall '-P 1'
_symmetry_space_group_name_H-M 'P -1'
_atom_sites_solution_hydrogens geom
_atom_sites_solution_primary direct
_atom_sites_solution_secondary difmap
_audit_creation_method SHELXL-97
_audit_update_record
;
2016-06-02 deposited with the CCDC.
2017-01-09 downloaded from the CCDC.
;
_cell_angle_alpha 115.54(3)
_cell_angle_beta 95.02(3)
_cell_angle_gamma 94.99(3)
_cell_formula_units_Z 1
_cell_length_a 8.4550(17)
_cell_length_b 13.485(3)
_cell_length_c 14.017(3)
_cell_measurement_reflns_used 5584
_cell_measurement_temperature 153.1500
_cell_measurement_theta_max 26.00
_cell_measurement_theta_min 2.44
_cell_volume 1422.6(7)
_computing_structure_refinement 'SHELXL-97 (Sheldrick, 1997)'
_computing_structure_solution 'SHELXS-97 (Sheldrick, 1990)'
_diffrn_ambient_temperature 153.1500
_diffrn_measured_fraction_theta_full 0.991
_diffrn_measured_fraction_theta_max 0.991
_diffrn_measurement_device_type 'CCD area detector'
_diffrn_radiation_monochromator graphite
_diffrn_radiation_source 'fine-focus sealed tube'
_diffrn_radiation_type MoK\a
_diffrn_radiation_wavelength 0.71073
_diffrn_reflns_av_R_equivalents 0.0336
_diffrn_reflns_av_sigmaI/netI 0.0418
_diffrn_reflns_limit_h_max 10
_diffrn_reflns_limit_h_min -10
_diffrn_reflns_limit_k_max 16
_diffrn_reflns_limit_k_min -16
_diffrn_reflns_limit_l_max 15
_diffrn_reflns_limit_l_min -17
_diffrn_reflns_number 14713
_diffrn_reflns_theta_full 26.00
_diffrn_reflns_theta_max 26.00
_diffrn_reflns_theta_min 2.44
_exptl_absorpt_coefficient_mu 1.752
_exptl_absorpt_correction_T_max 1.0000
_exptl_absorpt_correction_T_min 0.6647
_exptl_absorpt_correction_type multi-scan
_exptl_crystal_colour Yellow
_exptl_crystal_density_diffrn 1.621
_exptl_crystal_density_method 'not measured'
_exptl_crystal_description Platelet
_exptl_crystal_F_000 714
_exptl_crystal_recrystallization_method 'Vapour deposition'
_exptl_crystal_size_max 0.4150
_exptl_crystal_size_mid 0.1700
_exptl_crystal_size_min 0.0550
_refine_diff_density_max 0.366
_refine_diff_density_min -0.435
_refine_diff_density_rms 0.076
_refine_ls_extinction_method none
_refine_ls_goodness_of_fit_ref 1.027
_refine_ls_hydrogen_treatment mixed
_refine_ls_matrix_type full
_refine_ls_number_parameters 387
_refine_ls_number_reflns 5551
_refine_ls_number_restraints 0
_refine_ls_restrained_S_all 1.027
_refine_ls_R_factor_all 0.0429
_refine_ls_R_factor_gt 0.0325
_refine_ls_shift/su_max 0.002
_refine_ls_shift/su_mean 0.000
_refine_ls_structure_factor_coef Fsqd
_refine_ls_weighting_details 'calc w=1/[\s^2^(Fo^2^)+(0.0430P)^2^+0.0000P] where P=(Fo^2^+2Fc^2^)/3'
_refine_ls_weighting_scheme calc
_refine_ls_wR_factor_gt 0.0755
_refine_ls_wR_factor_ref 0.0804
_reflns_number_gt 4695
_reflns_number_total 5551
_reflns_threshold_expression >2sigma(I)
_cod_data_source_file c6ce02292h2.cif
_cod_data_source_block bo2089
_cod_depositor_comments
;
The following automatic conversions were performed:

'_symmetry_cell_setting' value 'Triclinic' changed to 'triclinic'
according to
/usr/data/users/saulius/crontab/automatic-downloads/rss-feeds/RSC/lib/dictionaries/cif_core.dic
dictionary named 'cif_core.dic' version 2.4.2 from 2011-04-26.

'_exptl_absorpt_correction_type' value 'Multi-scan' changed to
'multi-scan' according to
/usr/data/users/saulius/crontab/automatic-downloads/rss-feeds/RSC/lib/dictionaries/cif_core.dic
dictionary named 'cif_core.dic' version 2.4.2 from 2011-04-26.

Automatic conversion script
Id: cif_fix_values 4268 2015-11-12 08:31:59Z antanas 

 Adding full bibliography for 7227408--7227410.cif.
;
_cod_original_cell_volume 1422.6(5)
_cod_original_sg_symbol_H-M P-1
_cod_database_code 7227408

loop_
_symmetry_equiv_pos_as_xyz
'x, y, z'
'-x, -y, -z'

loop_
_atom_site_label
_atom_site_type_symbol
_atom_site_fract_x
_atom_site_fract_y
_atom_site_fract_z
_atom_site_U_iso_or_equiv
_atom_site_adp_type
_atom_site_occupancy
_atom_site_symmetry_multiplicity
_atom_site_calc_flag
_atom_site_refinement_flags
Zn1 Zn 0.70759(3) 0.88095(2) 0.75344(2) 0.02043(9) Uani 1 1 d .
Zn2 Zn 0.60413(3) 1.00517(2) 0.60460(2) 0.02051(9) Uani 1 1 d .
O9 O 0.7744(2) 0.48231(15) 1.02087(14) 0.0318(4) Uani 1 1 d .
O2 O 0.5802(2) 0.85887(14) 0.61619(14) 0.0277(4) Uani 1 1 d .
O3 O 0.8167(2) 0.84149(14) 0.86976(14) 0.0253(4) Uani 1 1 d .
O4 O 0.84567(19) 1.01518(14) 0.62018(13) 0.0241(4) Uani 1 1 d .
O5 O 0.91296(19) 0.92592(15) 0.71744(14) 0.0275(4) Uani 1 1 d .
O1 O 0.4380(2) 0.90361(14) 0.47176(14) 0.0272(4) Uani 1 1 d .
O6 O 0.5365(2) 1.09301(14) 0.74796(14) 0.0303(4) Uani 1 1 d .
O11 O 0.0752(2) 0.54701(15) 0.78467(15) 0.0312(4) Uani 1 1 d .
O8 O 0.9992(2) 0.62576(15) 1.17849(14) 0.0303(4) Uani 1 1 d .
H8 H 0.9576 0.5634 1.1661 0.045 Uiso 1 1 calc R
O10 O 0.4361(2) 0.49377(16) 0.74069(17) 0.0403(5) Uani 1 1 d .
O7 O 0.6059(2) 1.00604(15) 0.84799(14) 0.0338(5) Uani 1 1 d .
N1 N 0.6011(2) 0.71734(17) 0.70862(16) 0.0223(5) Uani 1 1 d .
N3 N 0.2669(3) 0.33148(18) 0.64770(18) 0.0291(5) Uani 1 1 d .
N2 N 0.6524(2) 0.67986(17) 0.78238(16) 0.0236(5) Uani 1 1 d .
H2 H 0.6142 0.6160 0.7766 0.028 Uiso 1 1 calc R
C24 C 0.0539(3) 0.6806(2) 0.6798(2) 0.0368(7) Uani 1 1 d .
H24A H -0.0028 0.6071 0.6540 0.055 Uiso 1 1 calc R
H24B H 0.1239 0.6822 0.6299 0.055 Uiso 1 1 calc R
H24C H -0.0214 0.7319 0.6874 0.055 Uiso 1 1 calc R
C11 C 0.9989(3) 0.7544(2) 1.1056(2) 0.0243(6) Uani 1 1 d .
H11 H 1.0775 0.8024 1.1610 0.029 Uiso 1 1 calc R
C6 C 0.4292(3) 0.6767(2) 0.54565(19) 0.0206(5) Uani 1 1 d .
C13 C 0.8216(3) 0.5798(2) 1.0170(2) 0.0238(5) Uani 1 1 d .
C4 C 0.2409(3) 0.6188(2) 0.3846(2) 0.0273(6) Uani 1 1 d .
H4 H 0.1655 0.5650 0.3308 0.033 Uiso 1 1 calc R
C16 C 0.9421(3) 0.9690(2) 0.65595(19) 0.0216(5) Uani 1 1 d .
C2 C 0.3927(3) 0.8022(2) 0.4637(2) 0.0209(5) Uani 1 1 d .
C9 C 0.8246(3) 0.7124(2) 0.9439(2) 0.0208(5) Uani 1 1 d .
N4 N 0.1477(3) 0.71155(18) 0.78226(19) 0.0326(5) Uani 1 1 d .
C18 C 0.5313(3) 1.0733(2) 0.8276(2) 0.0290(6) Uani 1 1 d .
C12 C 0.9394(3) 0.6526(2) 1.1011(2) 0.0241(6) Uani 1 1 d .
C5 C 0.3130(3) 0.5964(2) 0.4627(2) 0.0257(6) Uani 1 1 d .
H5 H 0.2857 0.5276 0.4616 0.031 Uiso 1 1 calc R
C8 C 0.7656(3) 0.7490(2) 0.8638(2) 0.0215(5) Uani 1 1 d .
C1 C 0.4701(3) 0.7795(2) 0.54435(19) 0.0206(5) Uani 1 1 d .
C3 C 0.2797(3) 0.7226(2) 0.3849(2) 0.0254(6) Uani 1 1 d .
H3 H 0.2290 0.7374 0.3318 0.030 Uiso 1 1 calc R
C7 C 0.4971(3) 0.6505(2) 0.62860(19) 0.0221(5) Uani 1 1 d .
H7 H 0.4637 0.5809 0.6241 0.027 Uiso 1 1 calc R
C10 C 0.9406(3) 0.7842(2) 1.0275(2) 0.0232(5) Uani 1 1 d .
H10 H 0.9794 0.8526 1.0311 0.028 Uiso 1 1 calc R
C14 C 0.7645(3) 0.6096(2) 0.9391(2) 0.0235(5) Uani 1 1 d .
H14 H 0.6863 0.5617 0.8834 0.028 Uiso 1 1 calc R
C25 C 0.1487(3) 0.6413(2) 0.8261(2) 0.0319(6) Uani 1 1 d .
H25 H 0.2093 0.6655 0.8926 0.038 Uiso 1 1 calc R
C21 C 0.1896(3) 0.3616(3) 0.5686(2) 0.0434(8) Uani 1 1 d .
H21A H 0.2188 0.4395 0.5904 0.065 Uiso 1 1 calc R
H21B H 0.0753 0.3454 0.5628 0.065 Uiso 1 1 calc R
H21C H 0.2237 0.3199 0.5007 0.065 Uiso 1 1 calc R
C19 C 0.4248(4) 1.1356(3) 0.9076(2) 0.0412(7) Uani 1 1 d .
H19A H 0.3999 1.1990 0.8979 0.062 Uiso 1 1 calc R
H19B H 0.4792 1.1596 0.9786 0.062 Uiso 1 1 calc R
H19C H 0.3274 1.0877 0.8974 0.062 Uiso 1 1 calc R
C22 C 0.3808(3) 0.3990(3) 0.7219(2) 0.0380(7) Uani 1 1 d .
H22 H 0.4266 0.3716 0.7668 0.046 Uiso 1 1 calc R
C15 C 0.6629(3) 0.4019(2) 0.9339(2) 0.0364(7) Uani 1 1 d .
H15A H 0.5616 0.4290 0.9345 0.055 Uiso 1 1 calc R
H15B H 0.6496 0.3340 0.9408 0.055 Uiso 1 1 calc R
H15C H 0.7025 0.3886 0.8679 0.055 Uiso 1 1 calc R
C17 C 1.1073(3) 0.9641(2) 0.6241(2) 0.0349(7) Uani 1 1 d .
H17A H 1.1814 1.0220 0.6804 0.052 Uiso 1 1 calc R
H17B H 1.1069 0.9740 0.5602 0.052 Uiso 1 1 calc R
H17C H 1.1392 0.8934 0.6112 0.052 Uiso 1 1 calc R
C23 C 0.2298(4) 0.8258(3) 0.8389(3) 0.0541(9) Uani 1 1 d .
H23A H 0.2775 0.8391 0.9088 0.081 Uiso 1 1 calc R
H23B H 0.1539 0.8765 0.8452 0.081 Uiso 1 1 calc R
H23C H 0.3119 0.8366 0.7997 0.081 Uiso 1 1 calc R
C20 C 0.2149(4) 0.2211(3) 0.6352(3) 0.0484(8) Uani 1 1 d .
H20A H 0.2802 0.2069 0.6862 0.073 Uiso 1 1 calc R
H20B H 0.2251 0.1678 0.5643 0.073 Uiso 1 1 calc R
H20C H 0.1049 0.2153 0.6466 0.073 Uiso 1 1 calc R

loop_
_atom_site_aniso_label
_atom_site_aniso_U_11
_atom_site_aniso_U_22
_atom_site_aniso_U_33
_atom_site_aniso_U_23
_atom_site_aniso_U_13
_atom_site_aniso_U_12
Zn1 0.02054(15) 0.02276(16) 0.02202(17) 0.01424(13) -0.00021(12) 0.00285(11)
Zn2 0.02133(15) 0.02218(16) 0.02191(17) 0.01402(13) -0.00179(12) 0.00419(11)
O9 0.0384(11) 0.0295(10) 0.0307(11) 0.0211(9) -0.0103(8) -0.0059(8)
O2 0.0298(10) 0.0251(10) 0.0299(10) 0.0178(8) -0.0101(8) -0.0046(8)
O3 0.0286(10) 0.0247(10) 0.0280(10) 0.0182(8) -0.0017(8) 0.0011(8)
O4 0.0212(9) 0.0278(10) 0.0299(10) 0.0190(8) 0.0016(7) 0.0047(7)
O5 0.0226(9) 0.0392(11) 0.0319(10) 0.0265(9) 0.0013(8) 0.0046(8)
O1 0.0288(10) 0.0260(10) 0.0311(10) 0.0192(8) -0.0070(8) 0.0014(8)
O6 0.0380(11) 0.0310(11) 0.0271(10) 0.0155(9) 0.0091(8) 0.0122(8)
O11 0.0348(11) 0.0305(11) 0.0326(11) 0.0193(9) 0.0003(9) 0.0012(9)
O8 0.0380(11) 0.0282(10) 0.0290(10) 0.0200(9) -0.0080(8) -0.0002(8)
O10 0.0368(11) 0.0318(12) 0.0531(13) 0.0224(10) 0.0034(10) -0.0083(9)
O7 0.0414(11) 0.0374(11) 0.0297(11) 0.0182(9) 0.0093(9) 0.0191(9)
N1 0.0218(10) 0.0270(12) 0.0255(12) 0.0186(10) 0.0012(9) 0.0054(9)
N3 0.0282(12) 0.0290(13) 0.0311(13) 0.0150(11) 0.0028(10) 0.0011(10)
N2 0.0274(11) 0.0242(12) 0.0258(12) 0.0187(10) -0.0028(9) 0.0009(9)
C24 0.0420(17) 0.0432(18) 0.0383(17) 0.0280(15) 0.0110(14) 0.0131(14)
C11 0.0284(13) 0.0232(14) 0.0203(13) 0.0095(11) -0.0008(11) 0.0034(11)
C6 0.0211(12) 0.0242(13) 0.0209(13) 0.0132(11) 0.0038(10) 0.0054(10)
C13 0.0255(13) 0.0247(14) 0.0254(14) 0.0147(12) 0.0030(11) 0.0043(10)
C4 0.0239(13) 0.0290(15) 0.0244(14) 0.0088(12) -0.0020(11) 0.0019(11)
C16 0.0212(12) 0.0215(13) 0.0222(13) 0.0110(11) -0.0006(10) 0.0005(10)
C2 0.0207(12) 0.0239(13) 0.0231(13) 0.0139(11) 0.0043(10) 0.0079(10)
C9 0.0221(12) 0.0231(13) 0.0237(13) 0.0148(11) 0.0065(10) 0.0081(10)
N4 0.0299(12) 0.0299(13) 0.0437(15) 0.0223(12) 0.0017(11) 0.0042(10)
C18 0.0272(14) 0.0304(15) 0.0273(15) 0.0107(12) 0.0036(11) 0.0059(11)
C12 0.0271(13) 0.0296(14) 0.0203(13) 0.0151(12) 0.0017(11) 0.0082(11)
C5 0.0257(13) 0.0238(14) 0.0275(14) 0.0125(12) 0.0003(11) 0.0000(11)
C8 0.0210(12) 0.0246(14) 0.0238(14) 0.0134(11) 0.0078(10) 0.0079(10)
C1 0.0192(12) 0.0240(13) 0.0201(13) 0.0110(11) 0.0011(10) 0.0049(10)
C3 0.0238(13) 0.0289(14) 0.0240(14) 0.0130(12) -0.0020(11) 0.0049(11)
C7 0.0248(13) 0.0200(13) 0.0246(14) 0.0128(11) 0.0025(11) 0.0029(10)
C10 0.0274(13) 0.0212(13) 0.0243(14) 0.0129(11) 0.0037(11) 0.0046(10)
C14 0.0242(13) 0.0279(14) 0.0216(13) 0.0140(11) 0.0012(10) 0.0047(10)
C25 0.0297(14) 0.0382(17) 0.0320(16) 0.0192(14) 0.0016(12) 0.0088(13)
C21 0.0318(16) 0.057(2) 0.0423(19) 0.0226(17) 0.0019(14) 0.0074(14)
C19 0.0441(18) 0.0455(19) 0.0414(18) 0.0213(16) 0.0189(15) 0.0187(15)
C22 0.0324(16) 0.0454(19) 0.0364(17) 0.0194(15) 0.0021(13) 0.0022(14)
C15 0.0389(16) 0.0324(16) 0.0392(17) 0.0226(14) -0.0112(13) -0.0093(13)
C17 0.0233(13) 0.0480(18) 0.0510(19) 0.0368(16) 0.0086(13) 0.0081(12)
C23 0.0457(19) 0.0376(19) 0.081(3) 0.0323(19) -0.0074(18) -0.0030(15)
C20 0.052(2) 0.0369(18) 0.047(2) 0.0118(16) 0.0064(16) -0.0024(15)

loop_
_atom_type_symbol
_atom_type_description
_atom_type_scat_dispersion_real
_atom_type_scat_dispersion_imag
_atom_type_scat_source
C C 0.0033 0.0016 'International Tables Vol C Tables 4.2.6.8 and 6.1.1.4'
H H 0.0000 0.0000 'International Tables Vol C Tables 4.2.6.8 and 6.1.1.4'
N N 0.0061 0.0033 'International Tables Vol C Tables 4.2.6.8 and 6.1.1.4'
O O 0.0106 0.0060 'International Tables Vol C Tables 4.2.6.8 and 6.1.1.4'
Zn Zn 0.2839 1.4301 'International Tables Vol C Tables 4.2.6.8 and 6.1.1.4'

loop_
_geom_angle_atom_site_label_1
_geom_angle_atom_site_label_2
_geom_angle_atom_site_label_3
_geom_angle
_geom_angle_site_symmetry_1
_geom_angle_site_symmetry_3
O7 Zn1 O5 113.90(8) . .
O7 Zn1 O2 96.41(8) . .
O5 Zn1 O2 94.29(8) . .
O7 Zn1 O3 97.99(7) . .
O5 Zn1 O3 93.63(7) . .
O2 Zn1 O3 159.10(7) . .
O7 Zn1 N1 119.50(8) . .
O5 Zn1 N1 126.48(8) . .
O2 Zn1 N1 83.43(8) . .
O3 Zn1 N1 76.32(8) . .
O1 Zn2 O6 103.09(7) 2_676 .
O1 Zn2 O4 102.47(7) 2_676 .
O6 Zn2 O4 109.40(8) . .
O1 Zn2 O2 152.09(7) 2_676 .
O6 Zn2 O2 94.23(8) . .
O4 Zn2 O2 91.95(7) . .
O1 Zn2 O1 74.78(8) 2_676 .
O6 Zn2 O1 121.68(8) . .
O4 Zn2 O1 128.27(7) . .
O2 Zn2 O1 77.52(7) . .
C13 O9 C15 117.1(2) . .
C1 O2 Zn1 134.45(16) . .
C1 O2 Zn2 115.61(15) . .
Zn1 O2 Zn2 108.92(9) . .
C8 O3 Zn1 115.81(16) . .
C16 O4 Zn2 132.31(16) . .
C16 O5 Zn1 130.45(16) . .
C2 O1 Zn2 140.03(16) . 2_676
C2 O1 Zn2 114.74(15) . .
Zn2 O1 Zn2 105.22(8) 2_676 .
C18 O6 Zn2 131.37(17) . .
C18 O7 Zn1 129.99(18) . .
C7 N1 N2 117.0(2) . .
C7 N1 Zn1 131.47(17) . .
N2 N1 Zn1 111.50(15) . .
C22 N3 C20 122.5(3) . .
C22 N3 C21 121.4(2) . .
C20 N3 C21 116.0(2) . .
C8 N2 N1 116.5(2) . .
C10 C11 C12 119.9(2) . .
C1 C6 C5 118.3(2) . .
C1 C6 C7 122.9(2) . .
C5 C6 C7 118.8(2) . .
O9 C13 C14 125.7(2) . .
O9 C13 C12 114.5(2) . .
C14 C13 C12 119.8(2) . .
C5 C4 C3 120.5(2) . .
O5 C16 O4 125.8(2) . .
O5 C16 C17 115.8(2) . .
O4 C16 C17 118.4(2) . .
O1 C2 C3 125.0(2) . .
O1 C2 C1 115.1(2) . .
C3 C2 C1 120.0(2) . .
C10 C9 C14 119.9(2) . .
C10 C9 C8 118.0(2) . .
C14 C9 C8 122.1(2) . .
C25 N4 C24 120.9(2) . .
C25 N4 C23 121.9(3) . .
C24 N4 C23 117.0(2) . .
O6 C18 O7 126.8(2) . .
O6 C18 C19 117.3(2) . .
O7 C18 C19 115.9(2) . .
O8 C12 C11 118.5(2) . .
O8 C12 C13 121.5(2) . .
C11 C12 C13 120.0(2) . .
C4 C5 C6 121.0(2) . .
O3 C8 N2 119.7(2) . .
O3 C8 C9 121.9(2) . .
N2 C8 C9 118.4(2) . .
O2 C1 C6 123.1(2) . .
O2 C1 C2 116.8(2) . .
C6 C1 C2 120.1(2) . .
C2 C3 C4 120.1(2) . .
N1 C7 C6 124.3(2) . .
C11 C10 C9 120.3(2) . .
C13 C14 C9 120.0(2) . .
O11 C25 N4 124.5(3) . .
O10 C22 N3 128.9(3) . .

loop_
_geom_bond_atom_site_label_1
_geom_bond_atom_site_label_2
_geom_bond_distance
_geom_bond_site_symmetry_2
Zn1 O7 1.9659(19) .
Zn1 O5 1.9676(17) .
Zn1 O2 2.0094(18) .
Zn1 O3 2.0888(17) .
Zn1 N1 2.106(2) .
Zn2 O1 1.9825(17) 2_676
Zn2 O6 2.0085(18) .
Zn2 O4 2.0212(17) .
Zn2 O2 2.0425(17) .
Zn2 O1 2.080(2) .
O9 C13 1.365(3) .
O9 C15 1.425(3) .
O2 C1 1.326(3) .
O3 C8 1.249(3) .
O4 C16 1.261(3) .
O5 C16 1.259(3) .
O1 C2 1.341(3) .
O1 Zn2 1.9825(17) 2_676
O6 C18 1.257(3) .
O11 C25 1.226(3) .
O8 C12 1.355(3) .
O10 C22 1.227(3) .
O7 C18 1.263(3) .
N1 C7 1.289(3) .
N1 N2 1.387(3) .
N3 C22 1.301(4) .
N3 C20 1.444(4) .
N3 C21 1.459(4) .
N2 C8 1.350(3) .
C24 N4 1.447(4) .
C11 C10 1.386(3) .
C11 C12 1.394(3) .
C6 C1 1.409(3) .
C6 C5 1.421(3) .
C6 C7 1.441(3) .
C13 C14 1.382(4) .
C13 C12 1.405(4) .
C4 C5 1.364(4) .
C4 C3 1.408(4) .
C16 C17 1.502(3) .
C2 C3 1.379(4) .
C2 C1 1.415(3) .
C9 C10 1.388(4) .
C9 C14 1.405(3) .
C9 C8 1.475(3) .
N4 C25 1.333(3) .
N4 C23 1.466(4) .
C18 C19 1.506(4) .
